data_2214318
loop_
_publ_author_name
'Tong-Hui Huang'
'Na Zhao'
'Li-Fang Chen'
'Hong-Gang Cheng'
'Fei-Hua Luo'

_publ_section_title
;
 4,6-Dimethoxy-2-(methylsulfanyl)-5-phenylpyrimidine
;
_journal_coeditor_code LH2421
_journal_issue 7
_journal_name_full 'Acta Crystallographica Section E'
_journal_page_first o3274
_journal_page_last o3274
_journal_paper_doi 10.1107/S160053680702908X
_journal_volume 63
_journal_year 2007
_chemical_formula_iupac 'C13 H14 N2 O2 S'
_chemical_formula_moiety 'C13 H14 N2 O2 S'
_chemical_formula_sum 'C13 H14 N2 O2 S'
_chemical_formula_weight 262.32
_chemical_name_systematic
;
4,6-Dimethoxy-2-(methylsulfanyl)-5-phenylpyrimidine
;
_space_group_IT_number 14
_symmetry_cell_setting monoclinic
_symmetry_space_group_name_Hall '-P 2ybc'
_symmetry_space_group_name_H-M 'P 1 21/c 1'
_atom_sites_solution_hydrogens geom
_atom_sites_solution_primary direct
_atom_sites_solution_secondary difmap
_audit_creation_method SHELXL-97
_cell_angle_alpha 90.00
_cell_angle_beta 109.3560(10)
_cell_angle_gamma 90.00
_cell_formula_units_Z 8
_cell_length_a 8.4346(5)
_cell_length_b 35.193(2)
_cell_length_c 9.4327(6)
_cell_measurement_temperature 296(2)
_cell_volume 2641.7(3)
_computing_cell_refinement 'SAINT (Bruker, 2001)'
_computing_data_collection 'SMART (Bruker, 2001)'
_computing_data_reduction SAINT
_computing_molecular_graphics 'PLATON (Spek, 2003)'
_computing_publication_material SHELXTL
_computing_structure_refinement SHELXTL
_computing_structure_solution 'SHELXTL (Bruker, 2001)'
_diffrn_ambient_temperature 296(2)
_diffrn_measured_fraction_theta_full 0.997
_diffrn_measured_fraction_theta_max 0.997
_diffrn_measurement_device_type 'Bruker SMART CCD'
_diffrn_measurement_method '\f and \w'
_diffrn_radiation_monochromator graphite
_diffrn_radiation_source 'fine-focus sealed tube'
_diffrn_radiation_type MoK\a
_diffrn_radiation_wavelength 0.71073
_diffrn_reflns_av_R_equivalents 0.0622
_diffrn_reflns_av_sigmaI/netI 0.0556
_diffrn_reflns_limit_h_max 10
_diffrn_reflns_limit_h_min -10
_diffrn_reflns_limit_k_max 44
_diffrn_reflns_limit_k_min -37
_diffrn_reflns_limit_l_max 12
_diffrn_reflns_limit_l_min -10
_diffrn_reflns_number 18638
_diffrn_reflns_theta_full 27.00
_diffrn_reflns_theta_max 27.00
_diffrn_reflns_theta_min 1.16
_exptl_absorpt_coefficient_mu 0.241
_exptl_absorpt_correction_type none
_exptl_crystal_colour colorless
_exptl_crystal_density_diffrn 1.319
_exptl_crystal_density_method 'not measured'
_exptl_crystal_description block
_exptl_crystal_F_000 1104
_exptl_crystal_size_max 0.30
_exptl_crystal_size_mid 0.20
_exptl_crystal_size_min 0.20
_refine_diff_density_max 0.381
_refine_diff_density_min -0.240
_refine_ls_extinction_method none
_refine_ls_goodness_of_fit_ref 1.014
_refine_ls_hydrogen_treatment constr
_refine_ls_matrix_type full
_refine_ls_number_parameters 331
_refine_ls_number_reflns 5743
_refine_ls_number_restraints 0
_refine_ls_restrained_S_all 1.014
_refine_ls_R_factor_all 0.0954
_refine_ls_R_factor_gt 0.0597
_refine_ls_shift/su_max 0.000
_refine_ls_shift/su_mean 0.000
_refine_ls_structure_factor_coef Fsqd
_refine_ls_weighting_details 'calc w=1/[\s^2^(Fo^2^)+(0.0932P)^2^] where P=(Fo^2^+2Fc^2^)/3'
_refine_ls_weighting_scheme calc
_refine_ls_wR_factor_gt 0.1526
_refine_ls_wR_factor_ref 0.1765
_reflns_number_gt 3710
_reflns_number_total 5743
_reflns_threshold_expression I>2\s(I)
_cod_data_source_file lh2421.cif
_cod_data_source_block I
_cod_original_sg_symbol_H-M 'P 21/c'
_cod_database_code 2214318
_cod_database_fobs_code 2214318

loop_
_symmetry_equiv_pos_as_xyz
'x, y, z'
'-x, y+1/2, -z+1/2'
'-x, -y, -z'
'x, -y-1/2, z-1/2'

loop_
_atom_site_type_symbol
_atom_site_label
_atom_site_fract_x
_atom_site_fract_y
_atom_site_fract_z
_atom_site_U_iso_or_equiv
_atom_site_adp_type
_atom_site_calc_flag
_atom_site_refinement_flags
_atom_site_occupancy
C C1 0.5206(4) 0.01414(8) 0.2874(4) 0.0781(10) Uani d . 1
H H1A 0.4782 0.0030 0.3605 0.117 Uiso calc R 1
H H1B 0.5425 -0.0055 0.2257 0.117 Uiso calc R 1
H H1C 0.4389 0.0315 0.2255 0.117 Uiso calc R 1
C C2 0.6413(3) 0.07590(7) 0.4721(3) 0.0467(6) Uani d . 1
C C3 0.4358(3) 0.10674(7) 0.5265(3) 0.0462(6) Uani d . 1
C C4 0.5431(3) 0.13661(6) 0.5940(3) 0.0432(6) Uani d . 1
C C5 0.7097(3) 0.13073(7) 0.6023(3) 0.0442(6) Uani d . 1
C C6 0.1651(4) 0.07707(8) 0.4594(4) 0.0683(8) Uani d . 1
H H6A 0.1612 0.0741 0.3571 0.102 Uiso calc R 1
H H6B 0.0537 0.0815 0.4618 0.102 Uiso calc R 1
H H6C 0.2097 0.0544 0.5147 0.102 Uiso calc R 1
C C7 0.9994(4) 0.15082(8) 0.6860(3) 0.0660(8) Uani d . 1
H H7A 1.0327 0.1262 0.7293 0.099 Uiso calc R 1
H H7B 1.0733 0.1698 0.7463 0.099 Uiso calc R 1
H H7C 1.0053 0.1514 0.5861 0.099 Uiso calc R 1
C C8 0.4815(3) 0.17163(6) 0.6455(3) 0.0440(6) Uani d . 1
C C9 0.3554(3) 0.19274(7) 0.5434(3) 0.0512(6) Uani d . 1
H H9 0.3095 0.1844 0.4446 0.061 Uiso calc R 1
C C10 0.2978(4) 0.22587(7) 0.5873(3) 0.0600(7) Uani d . 1
H H10 0.2150 0.2400 0.5172 0.072 Uiso calc R 1
C C11 0.3608(4) 0.23809(7) 0.7319(3) 0.0602(8) Uani d . 1
H H11 0.3210 0.2604 0.7606 0.072 Uiso calc R 1
C C12 0.4838(4) 0.21730(8) 0.8360(3) 0.0617(7) Uani d . 1
H H12 0.5259 0.2254 0.9353 0.074 Uiso calc R 1
C C13 0.5447(3) 0.18427(7) 0.7929(3) 0.0529(7) Uani d . 1
H H13 0.6286 0.1705 0.8633 0.063 Uiso calc R 1
C C14 0.9765(4) 0.00837(8) -0.2144(3) 0.0736(9) Uani d . 1
H H14A 0.9293 -0.0006 -0.1408 0.110 Uiso calc R 1
H H14B 1.0017 -0.0129 -0.2669 0.110 Uiso calc R 1
H H14C 0.8972 0.0247 -0.2846 0.110 Uiso calc R 1
C C15 1.0923(3) 0.07136(7) -0.0362(3) 0.0453(6) Uani d . 1
C C16 0.8881(3) 0.10212(6) 0.0210(3) 0.0402(5) Uani d . 1
C C17 0.9962(3) 0.13147(6) 0.0897(2) 0.0384(5) Uani d . 1
C C18 1.1608(3) 0.12611(7) 0.0919(3) 0.0432(6) Uani d . 1
C C19 0.6142(3) 0.07471(8) -0.0560(3) 0.0650(8) Uani d . 1
H H19A 0.6173 0.0715 -0.1562 0.097 Uiso calc R 1
H H19B 0.5021 0.0811 -0.0603 0.097 Uiso calc R 1
H H19C 0.6478 0.0515 -0.0011 0.097 Uiso calc R 1
C C20 1.4415(3) 0.14925(9) 0.1545(4) 0.0789(10) Uani d . 1
H H20A 1.4914 0.1264 0.2057 0.118 Uiso calc R 1
H H20B 1.5077 0.1708 0.2024 0.118 Uiso calc R 1
H H20C 1.4371 0.1480 0.0516 0.118 Uiso calc R 1
C C21 0.9432(3) 0.16609(6) 0.1519(2) 0.0384(5) Uani d . 1
C C22 0.8676(3) 0.16418(7) 0.2617(3) 0.0466(6) Uani d . 1
H H22 0.8507 0.1407 0.2997 0.056 Uiso calc R 1
C C23 0.8170(3) 0.19721(7) 0.3150(3) 0.0535(7) Uani d . 1
H H23 0.7682 0.1957 0.3900 0.064 Uiso calc R 1
C C24 0.8379(3) 0.23174(7) 0.2590(3) 0.0554(7) Uani d . 1
H H24 0.8008 0.2536 0.2937 0.066 Uiso calc R 1
C C25 0.9141(3) 0.23431(7) 0.1506(3) 0.0564(7) Uani d . 1
H H25 0.9305 0.2579 0.1134 0.068 Uiso calc R 1
C C26 0.9659(3) 0.20179(7) 0.0979(3) 0.0506(6) Uani d . 1
H H26 1.0172 0.2037 0.0248 0.061 Uiso calc R 1
N N1 0.4813(3) 0.07636(5) 0.4644(2) 0.0476(5) Uani d . 1
N N2 0.7612(3) 0.10095(6) 0.5409(2) 0.0478(5) Uani d . 1
N N3 0.9330(2) 0.07204(5) -0.0438(2) 0.0434(5) Uani d . 1
N N4 1.2120(3) 0.09663(6) 0.0305(2) 0.0473(5) Uani d . 1
O O1 0.2716(2) 0.10897(5) 0.5267(2) 0.0556(5) Uani d . 1
O O2 0.8297(2) 0.15852(4) 0.68017(19) 0.0481(4) Uani d . 1
O O3 0.7269(2) 0.10457(4) 0.0178(2) 0.0515(5) Uani d . 1
O O4 1.2743(2) 0.15312(5) 0.1602(2) 0.0578(5) Uani d . 1
S S1 0.70988(10) 0.03907(2) 0.38070(9) 0.0662(3) Uani d . 1
S S2 1.16403(10) 0.03415(2) -0.12325(9) 0.0657(3) Uani d . 1

loop_
_atom_site_aniso_label
_atom_site_aniso_U_11
_atom_site_aniso_U_22
_atom_site_aniso_U_33
_atom_site_aniso_U_12
_atom_site_aniso_U_13
_atom_site_aniso_U_23
C1 0.082(2) 0.066(2) 0.089(2) -0.0102(17) 0.0320(19) -0.0344(17)
C2 0.0509(15) 0.0433(14) 0.0479(14) 0.0042(12) 0.0190(12) -0.0002(11)
C3 0.0505(15) 0.0394(14) 0.0518(14) 0.0011(12) 0.0211(12) 0.0007(11)
C4 0.0492(15) 0.0383(13) 0.0452(13) 0.0035(11) 0.0197(12) 0.0004(10)
C5 0.0517(15) 0.0397(14) 0.0446(13) 0.0019(12) 0.0205(12) 0.0020(10)
C6 0.0492(17) 0.0609(19) 0.095(2) -0.0102(14) 0.0240(17) -0.0060(16)
C7 0.066(2) 0.0651(19) 0.0609(18) -0.0120(15) 0.0129(15) -0.0033(14)
C8 0.0504(15) 0.0369(13) 0.0489(14) -0.0032(11) 0.0222(12) 0.0008(10)
C9 0.0633(17) 0.0485(15) 0.0421(14) 0.0081(13) 0.0179(13) -0.0008(11)
C10 0.0705(19) 0.0507(17) 0.0607(17) 0.0192(14) 0.0242(15) 0.0048(13)
C11 0.071(2) 0.0450(16) 0.073(2) 0.0071(14) 0.0353(17) -0.0080(14)
C12 0.0702(19) 0.0600(18) 0.0557(17) -0.0004(16) 0.0221(15) -0.0166(14)
C13 0.0517(15) 0.0550(16) 0.0488(15) 0.0045(13) 0.0125(13) 0.0004(12)
C14 0.084(2) 0.063(2) 0.074(2) 0.0017(17) 0.0248(18) -0.0201(15)
C15 0.0503(15) 0.0411(14) 0.0475(14) 0.0045(12) 0.0203(12) 0.0009(11)
C16 0.0379(13) 0.0365(13) 0.0462(13) 0.0027(10) 0.0141(11) 0.0041(10)
C17 0.0391(13) 0.0379(13) 0.0399(12) 0.0017(10) 0.0152(11) -0.0004(10)
C18 0.0404(14) 0.0470(14) 0.0436(13) -0.0018(11) 0.0156(11) -0.0013(11)
C19 0.0462(16) 0.0584(18) 0.087(2) -0.0138(14) 0.0181(15) -0.0114(15)
C20 0.0435(17) 0.085(2) 0.112(3) -0.0153(16) 0.0311(18) -0.0227(19)
C21 0.0311(12) 0.0418(13) 0.0382(12) -0.0020(10) 0.0061(10) -0.0048(10)
C22 0.0455(15) 0.0495(15) 0.0462(14) -0.0041(12) 0.0169(12) 0.0004(11)
C23 0.0527(16) 0.0595(17) 0.0529(15) -0.0054(13) 0.0237(13) -0.0145(13)
C24 0.0505(16) 0.0483(16) 0.0625(17) 0.0052(13) 0.0120(14) -0.0179(13)
C25 0.0703(19) 0.0385(15) 0.0580(16) 0.0031(13) 0.0178(15) -0.0024(12)
C26 0.0593(16) 0.0464(15) 0.0494(15) -0.0027(13) 0.0225(13) 0.0008(11)
N1 0.0507(13) 0.0362(11) 0.0597(13) 0.0018(10) 0.0235(11) -0.0034(9)
N2 0.0481(12) 0.0454(12) 0.0516(12) 0.0038(10) 0.0186(10) -0.0031(10)
N3 0.0457(12) 0.0346(11) 0.0512(12) 0.0005(9) 0.0178(10) -0.0027(9)
N4 0.0427(12) 0.0467(12) 0.0561(13) 0.0002(10) 0.0211(10) -0.0064(10)
O1 0.0406(10) 0.0425(10) 0.0877(14) -0.0076(8) 0.0268(10) -0.0151(9)
O2 0.0437(10) 0.0442(10) 0.0645(11) 0.0033(8) 0.0289(9) 0.0021(8)
O3 0.0379(9) 0.0402(10) 0.0764(12) -0.0042(8) 0.0190(9) -0.0122(8)
O4 0.0366(10) 0.0630(12) 0.0756(13) -0.0105(9) 0.0211(9) -0.0242(9)
S1 0.0610(5) 0.0613(5) 0.0785(5) 0.0068(4) 0.0261(4) -0.0220(4)
S2 0.0670(5) 0.0558(5) 0.0830(5) 0.0042(4) 0.0364(4) -0.0186(4)

loop_
_atom_type_symbol
_atom_type_description
_atom_type_scat_dispersion_real
_atom_type_scat_dispersion_imag
_atom_type_scat_source
C C 0.0033 0.0016 'International Tables Vol C Tables 4.2.6.8 and 6.1.1.4'
H H 0.0000 0.0000 'International Tables Vol C Tables 4.2.6.8 and 6.1.1.4'
N N 0.0061 0.0033 'International Tables Vol C Tables 4.2.6.8 and 6.1.1.4'
O O 0.0106 0.0060 'International Tables Vol C Tables 4.2.6.8 and 6.1.1.4'
S S 0.1246 0.1234 'International Tables Vol C Tables 4.2.6.8 and 6.1.1.4'

loop_
_geom_angle_atom_site_label_1
_geom_angle_atom_site_label_2
_geom_angle_atom_site_label_3
_geom_angle
S1 C1 H1A 109.5
S1 C1 H1B 109.5
H1A C1 H1B 109.5
S1 C1 H1C 109.5
H1A C1 H1C 109.5
H1B C1 H1C 109.5
N1 C2 N2 127.6(2)
N1 C2 S1 118.43(19)
N2 C2 S1 113.94(18)
N1 C3 O1 118.6(2)
N1 C3 C4 124.5(2)
O1 C3 C4 117.0(2)
C3 C4 C5 113.7(2)
C3 C4 C8 122.1(2)
C5 C4 C8 124.1(2)
N2 C5 C4 123.9(2)
N2 C5 O2 118.9(2)
C4 C5 O2 117.2(2)
O1 C6 H6A 109.5
O1 C6 H6B 109.5
H6A C6 H6B 109.5
O1 C6 H6C 109.5
H6A C6 H6C 109.5
H6B C6 H6C 109.5
O2 C7 H7A 109.5
O2 C7 H7B 109.5
H7A C7 H7B 109.5
O2 C7 H7C 109.5
H7A C7 H7C 109.5
H7B C7 H7C 109.5
C13 C8 C9 118.4(2)
C13 C8 C4 122.4(2)
C9 C8 C4 119.2(2)
C10 C9 C8 120.6(2)
C10 C9 H9 119.7
C8 C9 H9 119.7
C11 C10 C9 120.6(3)
C11 C10 H10 119.7
C9 C10 H10 119.7
C10 C11 C12 119.9(2)
C10 C11 H11 120.1
C12 C11 H11 120.1
C11 C12 C13 120.1(3)
C11 C12 H12 120.0
C13 C12 H12 120.0
C12 C13 C8 120.4(2)
C12 C13 H13 119.8
C8 C13 H13 119.8
S2 C14 H14A 109.5
S2 C14 H14B 109.5
H14A C14 H14B 109.5
S2 C14 H14C 109.5
H14A C14 H14C 109.5
H14B C14 H14C 109.5
N3 C15 N4 127.6(2)
N3 C15 S2 119.31(19)
N4 C15 S2 113.13(17)
N3 C16 O3 118.3(2)
N3 C16 C17 124.1(2)
O3 C16 C17 117.5(2)
C16 C17 C18 113.7(2)
C16 C17 C21 124.0(2)
C18 C17 C21 122.2(2)
N4 C18 O4 118.4(2)
N4 C18 C17 124.4(2)
O4 C18 C17 117.2(2)
O3 C19 H19A 109.5
O3 C19 H19B 109.5
H19A C19 H19B 109.5
O3 C19 H19C 109.5
H19A C19 H19C 109.5
H19B C19 H19C 109.5
O4 C20 H20A 109.5
O4 C20 H20B 109.5
H20A C20 H20B 109.5
O4 C20 H20C 109.5
H20A C20 H20C 109.5
H20B C20 H20C 109.5
C22 C21 C26 118.0(2)
C22 C21 C17 121.9(2)
C26 C21 C17 120.0(2)
C21 C22 C23 120.2(2)
C21 C22 H22 119.9
C23 C22 H22 119.9
C24 C23 C22 120.8(2)
C24 C23 H23 119.6
C22 C23 H23 119.6
C23 C24 C25 119.9(2)
C23 C24 H24 120.0
C25 C24 H24 120.0
C26 C25 C24 119.7(2)
C26 C25 H25 120.2
C24 C25 H25 120.2
C25 C26 C21 121.3(2)
C25 C26 H26 119.3
C21 C26 H26 119.3
C2 N1 C3 114.9(2)
C2 N2 C5 115.1(2)
C15 N3 C16 115.2(2)
C18 N4 C15 114.9(2)
C3 O1 C6 115.49(19)
C5 O2 C7 114.72(18)
C16 O3 C19 117.65(19)
C18 O4 C20 117.71(19)
C2 S1 C1 102.66(13)
C15 S2 C14 102.54(13)

loop_
_geom_bond_atom_site_label_1
_geom_bond_atom_site_label_2
_geom_bond_distance
C1 S1 1.778(3)
C1 H1A 0.9600
C1 H1B 0.9600
C1 H1C 0.9600
C2 N1 1.328(3)
C2 N2 1.336(3)
C2 S1 1.757(2)
C3 N1 1.335(3)
C3 O1 1.387(3)
C3 C4 1.395(3)
C4 C5 1.397(3)
C4 C8 1.481(3)
C5 N2 1.338(3)
C5 O2 1.425(3)
C6 O1 1.447(3)
C6 H6A 0.9600
C6 H6B 0.9600
C6 H6C 0.9600
C7 O2 1.439(3)
C7 H7A 0.9600
C7 H7B 0.9600
C7 H7C 0.9600
C8 C13 1.387(3)
C8 C9 1.390(3)
C9 C10 1.378(3)
C9 H9 0.9300
C10 C11 1.360(4)
C10 H10 0.9300
C11 C12 1.379(4)
C11 H11 0.9300
C12 C13 1.385(3)
C12 H12 0.9300
C13 H13 0.9300
C14 S2 1.779(3)
C14 H14A 0.9600
C14 H14B 0.9600
C14 H14C 0.9600
C15 N3 1.322(3)
C15 N4 1.336(3)
C15 S2 1.756(2)
C16 N3 1.338(3)
C16 O3 1.353(3)
C16 C17 1.388(3)
C17 C18 1.394(3)
C17 C21 1.484(3)
C18 N4 1.328(3)
C18 O4 1.352(3)
C19 O3 1.433(3)
C19 H19A 0.9600
C19 H19B 0.9600
C19 H19C 0.9600
C20 O4 1.435(3)
C20 H20A 0.9600
C20 H20B 0.9600
C20 H20C 0.9600
C21 C22 1.386(3)
C21 C26 1.392(3)
C22 C23 1.389(3)
C22 H22 0.9300
C23 C24 1.360(3)
C23 H23 0.9300
C24 C25 1.379(4)
C24 H24 0.9300
C25 C26 1.376(3)
C25 H25 0.9300
C26 H26 0.9300

loop_
_geom_torsion_atom_site_label_1
_geom_torsion_atom_site_label_2
_geom_torsion_atom_site_label_3
_geom_torsion_atom_site_label_4
_geom_torsion
N1 C3 C4 C5 -4.9(4)
O1 C3 C4 C5 174.3(2)
N1 C3 C4 C8 172.8(2)
O1 C3 C4 C8 -8.0(3)
C3 C4 C5 N2 5.2(3)
C8 C4 C5 N2 -172.4(2)
C3 C4 C5 O2 -175.19(19)
C8 C4 C5 O2 7.2(3)
C3 C4 C8 C13 123.0(3)
C5 C4 C8 C13 -59.5(3)
C3 C4 C8 C9 -56.8(3)
C5 C4 C8 C9 120.7(3)
C13 C8 C9 C10 1.5(4)
C4 C8 C9 C10 -178.7(2)
C8 C9 C10 C11 -1.3(4)
C9 C10 C11 C12 0.2(4)
C10 C11 C12 C13 0.9(4)
C11 C12 C13 C8 -0.7(4)
C9 C8 C13 C12 -0.4(4)
C4 C8 C13 C12 179.7(2)
N3 C16 C17 C18 -2.9(3)
O3 C16 C17 C18 178.2(2)
N3 C16 C17 C21 175.5(2)
O3 C16 C17 C21 -3.5(3)
C16 C17 C18 N4 2.2(3)
C21 C17 C18 N4 -176.2(2)
C16 C17 C18 O4 -178.4(2)
C21 C17 C18 O4 3.2(3)
C16 C17 C21 C22 57.7(3)
C18 C17 C21 C22 -124.1(3)
C16 C17 C21 C26 -121.0(3)
C18 C17 C21 C26 57.2(3)
C26 C21 C22 C23 -0.1(3)
C17 C21 C22 C23 -178.8(2)
C21 C22 C23 C24 1.1(4)
C22 C23 C24 C25 -1.7(4)
C23 C24 C25 C26 1.2(4)
C24 C25 C26 C21 -0.1(4)
C22 C21 C26 C25 -0.5(4)
C17 C21 C26 C25 178.3(2)
N2 C2 N1 C3 3.9(4)
S1 C2 N1 C3 -175.03(18)
O1 C3 N1 C2 -178.4(2)
C4 C3 N1 C2 0.7(4)
N1 C2 N2 C5 -3.5(4)
S1 C2 N2 C5 175.44(17)
C4 C5 N2 C2 -1.5(3)
O2 C5 N2 C2 178.9(2)
N4 C15 N3 C16 1.4(4)
S2 C15 N3 C16 -177.72(17)
O3 C16 N3 C15 -179.8(2)
C17 C16 N3 C15 1.3(3)
O4 C18 N4 C15 -179.4(2)
C17 C18 N4 C15 0.0(4)
N3 C15 N4 C18 -2.0(4)
S2 C15 N4 C18 177.13(17)
N1 C3 O1 C6 0.8(3)
C4 C3 O1 C6 -178.4(2)
N2 C5 O2 C7 -0.8(3)
C4 C5 O2 C7 179.6(2)
N3 C16 O3 C19 -0.3(3)
C17 C16 O3 C19 178.7(2)
N4 C18 O4 C20 3.5(3)
C17 C18 O4 C20 -175.9(2)
N1 C2 S1 C1 4.6(2)
N2 C2 S1 C1 -174.5(2)
N3 C15 S2 C14 4.3(2)
N4 C15 S2 C14 -174.90(19)

loop_
_cod_related_entry_id
_cod_related_entry_database
_cod_related_entry_code
1 ChemSpider 24737991
